data_2009985
loop_
_publ_author_name
'Peeters, O.M.'
'Blaton, N.M.'
'Meurisse, R.L.'
'De Ranter, C.J.'

_publ_section_title
;5-(2,4-Dichlorophenyl)-2-[(3-furoyl)aminomethyl]-8-methoxy-1-methyl-2,3-dihydro-1<i>H</i>-1,4-benzodiazepin-4-ium
 <i>p</i>-toluenesulfonate
;
_journal_issue 8
_journal_name_full 'Acta Crystallographica Section C'
_journal_page_first 1352
_journal_page_last 1354
_journal_paper_doi 10.1107/S0108270194002349
_journal_volume 50
_journal_year 1994
_chemical_formula_sum 'C30 H29 Cl2 N3 O6 S'
_chemical_formula_weight 630.54
_chemical_name_systematic
;
5-(2,4-Dichlorophenyl)-2-[(3-furoyl)aminomethyl]-8-methoxy-
1-methyl-2,3-dihydro-1H-1,4-benzodiazepine p-Toluenesulphonate
;
_space_group_IT_number 2
_symmetry_cell_setting triclinic
_symmetry_space_group_name_Hall '-P 1'
_symmetry_space_group_name_H-M 'P -1'
_cell_angle_alpha 81.893(7)
_cell_angle_beta 130.2390(10)
_cell_angle_gamma 115.938(8)
_cell_formula_units_Z 2
_cell_length_a 9.8570(10)
_cell_length_b 12.0480(10)
_cell_length_c 18.6205(6)
_cell_measurement_reflns_used 24
_cell_measurement_temperature 293
_cell_measurement_theta_max 23
_cell_measurement_theta_min 15
_cell_volume 1485.4(3)
_computing_cell_refinement 'Hilger & Watts Y290 software'
_computing_data_collection 'Hilger & Watts Y290 software'
_computing_data_reduction 'REDU4 (Stoe & Cie, 1992)'
_computing_molecular_graphics 'PLUTO (Motherwell & Clegg, 1978)'
_computing_publication_material 'PARST (Nardelli, 1983)'
_computing_structure_refinement
;
NRCVAX (Gabe, Le Page, Charland, Lee & White, 1989)
;
_computing_structure_solution 'MULTAN80 (Main et al., 1980)'
_diffrn_ambient_temperature 293
_diffrn_measurement_device 'Hilger & Watts four-circle diffractometer '
_diffrn_measurement_method '\w/2\q scan                             '
_diffrn_radiation_type 'Cu K\a'
_diffrn_radiation_wavelength 1.54184
_diffrn_reflns_av_R_equivalents .0188
_diffrn_reflns_limit_h_max 0
_diffrn_reflns_limit_h_min -12
_diffrn_reflns_limit_k_max 14
_diffrn_reflns_limit_k_min -14
_diffrn_reflns_limit_l_max 22
_diffrn_reflns_limit_l_min -22
_diffrn_reflns_number 4786
_diffrn_reflns_theta_max 64.88
_diffrn_standards_decay_% '      <3.0'
_diffrn_standards_interval_count 50
_diffrn_standards_number 4
_exptl_absorpt_coefficient_mu 3.041
_exptl_absorpt_correction_T_max .996
_exptl_absorpt_correction_T_min .908
_exptl_absorpt_correction_type 'empirical (North, Phillips & Mathews, 1968)'
_exptl_crystal_colour 'pale orange'
_exptl_crystal_density_diffrn 1.410
_exptl_crystal_density_meas 1.406
_exptl_crystal_density_method 'flotation in n-heptane/CCl~4~'
_exptl_crystal_description needle
_exptl_crystal_F_000 656
_exptl_crystal_size_max .40
_exptl_crystal_size_mid .08
_exptl_crystal_size_min .07
_refine_diff_density_max .91
_refine_diff_density_min -.34
_refine_ls_goodness_of_fit_obs 1.67
_refine_ls_hydrogen_treatment noref
_refine_ls_matrix_type full
_refine_ls_number_parameters 379
_refine_ls_number_reflns 2304
_refine_ls_R_factor_all .1143
_refine_ls_R_factor_obs .0589
_refine_ls_shift/esd_max .001
_refine_ls_structure_factor_coef F
_refine_ls_weighting_details 'w = 1/[\s^2^(F) + 0.00100F^2^]'
_refine_ls_weighting_scheme calc
_refine_ls_wR_factor_all .0882
_refine_ls_wR_factor_obs .0738
_reflns_number_observed 2304
_reflns_number_total 4502
_reflns_observed_criterion >3.0\s(I)
_cod_data_source_file na1088.cif
_cod_data_source_block Y
_cod_depositor_comments
;
The following automatic conversions were performed:
'_symmetry_cell_setting' value 'Triclinic' changed to 'triclinic'
according to '/home/saulius/struct/CIF-dictionaries/cif_core.dic'
dictionary named 'cif_core.dic' version 2.4.1 from 2010-06-29.

Automatic conversion script
Id: cif_fix_enum 1527 2010-12-29 10:47:43Z saulius 

The following automatic conversions were performed:

'_symmetry_cell_setting' value 'Triclinic ' changed to 'triclinic'
according to /home/saulius/struct/CIF-dictionaries/cif_core.dic
dictionary named 'cif_core.dic' version 2.4.1 from 2010-06-29.

Automatic conversion script
Id: cif_fix_values 1715 2011-07-08 13:25:40Z adriana 

The following automatic conversions were performed:

'_refine_ls_weighting_scheme' value 'w = 1/[\s^2^(F) + 0.00100F^2^]'
was changed to 'calc'. New tag '_refine_ls_weighting_details' was
created. The value of the new tag was set to 'w = 1/[\s^2^(F) +
0.00100F^2^]'.

Automatic conversion script
Id: cif_fix_values 3143 2015-03-26 13:38:13Z robertas 
;
_cod_original_cell_volume 1485.4(2)
_cod_original_sg_symbol_H-M 'P -1      '
_cod_original_formula_sum 'C30 H29 Cl2 N3 O6 S1'
_cod_database_code 2009985

loop_
_symmetry_equiv_pos_as_xyz
X,Y,Z
-X,-Y,-Z

loop_
_atom_site_aniso_label
_atom_site_aniso_U_11
_atom_site_aniso_U_22
_atom_site_aniso_U_33
_atom_site_aniso_U_12
_atom_site_aniso_U_13
_atom_site_aniso_U_23
N1 .043(4) .032(3) .075(4) .015(3) .032(3) .001(3)
C2 .041(4) .046(4) .041(4) .022(3) .019(3) .002(3)
C3 .044(4) .058(4) .040(4) .028(3) .021(3) .005(3)
N4 .044(3) .042(3) .050(3) .022(3) .028(3) .007(2)
C5 .042(4) .036(3) .054(4) .013(3) .031(4) .004(3)
C5A .047(4) .034(3) .052(4) .020(3) .029(4) .003(3)
C6 .048(4) .047(4) .057(5) .021(3) .029(4) .002(3)
C7 .045(4) .054(4) .064(5) .022(4) .029(4) .000(3)
C8 .065(5) .056(4) .058(5) .042(4) .036(4) .013(4)
O8 .075(4) .066(3) .091(4) .046(3) .049(3) .010(3)
C8M .098(6) .058(5) .097(6) .047(5) .060(6) .011(4)
C9 .048(4) .043(4) .054(4) .023(3) .027(4) .003(3)
C9A .053(4) .044(4) .043(4) .026(3) .027(4) .005(3)
C10 .060(5) .043(4) .124(7) .018(4) .054(5) .001(4)
C11 .043(4) .052(4) .050(4) .020(3) .023(4) .006(3)
N12 .042(3) .036(3) .075(4) .017(3) .036(3) .005(3)
C13 .056(5) .039(4) .064(5) .021(3) .043(4) .014(3)
O14 .055(3) .037(3) .097(4) .020(2) .046(3) .004(2)
C15 .051(4) .037(3) .064(5) .020(3) .041(4) .011(3)
C16 .056(5) .048(4) .080(5) .025(4) .046(5) .013(4)
O17 .069(4) .056(3) .096(4) .037(3) .054(3) .017(3)
C18 .046(5) .059(5) .078(6) .023(4) .037(4) .009(4)
C19 .052(5) .045(4) .073(5) .021(4) .038(4) .003(4)
C1' .046(4) .040(4) .055(5) .022(3) .033(4) .006(3)
C2' .049(4) .045(4) .061(5) .017(3) .031(4) .009(3)
Cl2' .120(2) .0560(10) .081(2) .0130(10) .058(2) .0150(10)
C3' .057(5) .058(4) .050(5) .013(4) .030(4) -.001(4)
C4' .057(5) .057(5) .062(5) .011(4) .035(4) -.010(4)
Cl4' .090(2) .0670(10) .099(2) -.0060(10) .0510(10) -.0340(10)
C5' .070(5) .035(4) .094(7) .015(4) .054(5) .004(4)
C6' .058(5) .040(4) .071(5) .020(3) .039(4) .006(3)
C1" .047(4) .041(4) .070(5) .014(3) .033(4) .003(3)
C2" .060(5) .102(7) .070(6) .039(5) .037(5) .000(5)
C3" .086(7) .121(8) .084(7) .039(6) .056(6) .000(6)
C4" .097(8) .095(7) .071(7) .020(6) .053(7) .021(6)
C4"M .170(10) .122(9) .076(8) .038(8) .074(8) .027(6)
C5" .140(10) .109(8) .084(8) .079(8) .056(8) .037(6)
C6" .100(7) .088(6) .080(7) .063(6) .044(6) .022(5)
S7" .0570(10) .042(9) .0660(10) .024(9) .0320(10) .001(8)
O8" .073(3) .056(3) .082(4) .043(3) .046(3) .025(3)
O9" .098(4) .080(4) .108(4) .062(3) .074(4) .024(3)
O10" .069(4) .045(3) .081(4) .003(3) .028(3) -.012(3)

loop_
_atom_site_label
_atom_site_fract_x
_atom_site_fract_y
_atom_site_fract_z
_atom_site_U_iso_or_equiv
_atom_site_thermal_displace_type
_atom_site_calc_flag
_atom_site_calc_attached_atom
_atom_site_type_symbol
N1 .2814(8) .2432(4) .6495(4) .064(5) aniso . . N
C2 .1585(9) .3092(6) .6064(4) .060(5) aniso . . C
C3 .2486(9) .4327(6) .5857(4) .064(5) aniso . . C
N4 .4200(8) .5294(4) .6735(4) .055(4) aniso . . N
C5 .5890(10) .5238(5) .7381(5) .052(5) aniso . . C
C5A .6228(9) .4235(5) .7330(4) .057(5) aniso . . C
C6 .8250(10) .4568(6) .7804(5) .067(5) aniso . . C
C7 .8860(10) .3727(6) .7839(5) .072(6) aniso . . C
C8 .7390(10) .2447(6) .7417(5) .075(7) aniso . . C
O8 .8093(7) .1647(5) .7473(4) .097(5) aniso . . O
C8M .6670(10) .0341(7) .7012(6) .104(8) aniso . . C
C9 .5440(10) .2051(6) .6974(5) .064(6) aniso . . C
C9A .4770(10) .2924(6) .6904(4) .061(5) aniso . . C
C10 .1600(10) .1049(6) .6256(6) .092(7) aniso . . C
C11 .1079(9) .3219(6) .6653(5) .064(6) aniso . . C
N12 -.0673(8) .3412(4) .6102(4) .060(5) aniso . . N
C13 -.2490(10) .2399(6) .5560(5) .055(6) aniso . . C
O14 -.2702(6) .1347(4) .5437(4) .075(4) aniso . . O
C15 -.4210(10) .2611(5) .5137(5) .054(5) aniso . . C
C16 -.4220(10) .3705(6) .5234(5) .067(7) aniso . . C
O17 -.6115(8) .3488(4) .4766(4) .083(5) aniso . . O
C18 -.7330(10) .2211(7) .4369(5) .074(7) aniso . . C
C19 -.6260(10) .1646(6) .4566(5) .069(6) aniso . . C
C1' .7516(9) .6355(6) .8203(5) .056(6) aniso . . C
C2' .8330(10) .6219(6) .9144(5) .064(6) aniso . . C
Cl2' .7441(4) .4775(2) .9375(2) .104(2) aniso . . Cl
C3' .9800(10) .7236(7) .9909(5) .072(6) aniso . . C
C4' 1.0420(10) .8407(7) .9732(6) .079(7) aniso . . C
Cl4' 1.2249(3) .9698(2) 1.0666(2) .126(2) aniso . . Cl
C5' .9650(10) .8593(6) .8819(6) .077(7) aniso . . C
C6' .8190(10) .7567(6) .8045(5) .069(7) aniso . . C
C1" .3320(10) .7452(6) .8163(5) .066(6) aniso . . C
C2" .2820(10) .8071(8) .8466(6) .103(8) aniso . . C
C3" .376(2) .8295(9) .9419(8) .123(9) aniso . . C
C4" .516(2) .7880(10) 1.0088(7) .100(10) aniso . . C
C4"M .625(2) .8210(10) 1.1142(7) .150(10) aniso . . C
C5" .558(2) .7230(10) .9768(8) .140(10) aniso . . C
C6" .4710(10) .7020(8) .8832(7) .119(9) aniso . . C
S7" .2204(3) .7229(2) .69410(10) .074(2) aniso . . S
O8" .1811(7) .8293(4) .6585(3) .081(5) aniso . . O
O9" .3666(8) .7191(5) .6948(4) .104(6) aniso . . O
O10" .0399(8) .6044(4) .6463(4) .100(5) aniso . . O
H2 .0161 .2512 .5370 .054 iso calc C2 H
H3A .1366 .4645 .5367 .054 iso calc C3 H
H3B .2981 .4175 .5514 .054 iso calc C3 H
H4 .4048 .6051 .6881 .059 iso calc N4 H
H6 .9333 .5558 .8140 .058 iso calc C6 H
H7 1.0411 .4027 .8190 .062 iso calc C7 H
H8MA .5966 -.0142 .7273 .090 iso . . H
H8MB .7442 -.0040 .7088 .090 iso . . H
H8MC .5553 .0348 .6252 .090 iso . . H
H9 .4358 .1044 .6647 .068 iso calc C9 H
H10A .1445 .0781 .5718 .078 iso . . H
H10B .2154 .0589 .6773 .078 iso . . H
H10C .0170 .0901 .6004 .078 iso . . H
H11A .2364 .4033 .7274 .056 iso calc C11 H
H11B .0852 .2387 .6957 .056 iso calc C11 H
H12 -.0551 .4362 .6131 .059 iso calc N12 H
H16 -.2899 .4628 .5618 .082 iso calc C16 H
H18 -.8949 .1758 .3927 .067 iso calc C18 H
H19 -.6798 .0645 .4381 .065 iso calc C19 H
H3' 1.0366 .7104 1.0646 .071 iso calc C3' H
H5' 1.0152 .9543 .8680 .065 iso calc C5' H
H6' .7488 .7702 .7304 .073 iso calc C6' H
H2" .1693 .8404 .7932 .095 iso calc C2" H
H3" .3370 .8842 .9648 .101 iso calc C3" H
H4"A .7875 .8404 1.1912 .131 iso . . H
H4"B .5269 .7497 1.1270 .131 iso . . H
H4"C .6252 .9115 1.1251 .131 iso . . H
H5" .6786 .7000 1.0323 .102 iso calc C5" H
H6" .4942 .6407 .8564 .107 iso calc C6" H

loop_
_atom_type_symbol
_atom_type_scat_dispersion_real
_atom_type_scat_dispersion_imag
_atom_type_scat_source
C .017 .009 'IntTabIV  (Tables 2.2B and 2.3.1)'
H .000 .000 'IntTabIV  (Tables 2.2B and 2.3.1)'
Cl .348 .702 'IntTabIV  (Tables 2.2B and 2.3.1)'
N .029 .018 'IntTabIV  (Tables 2.2B and 2.3.1)'
O .047 .032 'IntTabIV  (Tables 2.2B and 2.3.1)'
S .319 .557 'IntTabIV  (Tables 2.2B and 2.3.1)'

loop_
_geom_angle_atom_site_label_1
_geom_angle_atom_site_label_2
_geom_angle_atom_site_label_3
_geom_angle
_geom_angle_publ_flag
C9A N1 C10 119.2(7) yes
C2 N1 C10 112.2(7) yes
C2 N1 C9A 127.3(5) yes
N1 C2 H2 108 no
N1 C2 C11 111.3(5) yes
N1 C2 C3 112.4(7) yes
C11 C2 H2 105 no
C3 C2 H2 106 no
C3 C2 C11 113.3(6) yes
C2 C3 H3B 109 no
C2 C3 H3A 110 no
C2 C3 N4 111.7(5) yes
H3A C3 H3B 109 no
N4 C3 H3B 109 no
N4 C3 H3A 110 no
C3 N4 H4 119 no
C3 N4 C5 122.0(6) yes
C5 N4 H4 119 no
N4 C5 C1' 114.2(6) yes
N4 C5 C5A 124.6(6) yes
C5A C5 C1' 121.2(7) yes
C5 C5A C9A 126.5(8) yes
C5 C5A C6 115.3(6) yes
C6 C5A C9A 118.1(7) yes
C5A C6 H6 117 no
C5A C6 C7 123.7(6) yes
C7 C6 H6 120 no
C6 C7 H7 121 no
C6 C7 C8 116.4(9) yes
C8 C7 H7 122 no
C7 C8 C9 123.2(7) yes
C7 C8 O8 113.6(7) yes
O8 C8 C9 123.1(6) yes
C8 O8 C8M 117.6(8) yes
O8 C8M H8MC 105 no
O8 C8M H8MB 105 no
O8 C8M H8MA 116 no
H8MB C8M H8MC 111 no
H8MA C8M H8MC 109 no
H8MA C8M H8MB 111 no
C8 C9 H9 119 no
C8 C9 C9A 120.8(6) yes
C9A C9 H9 120 no
C5A C9A C9 117.7(7) yes
N1 C9A C9 116.7(6) yes
N1 C9A C5A 125.5(8) yes
N1 C10 H10C 105 no
N1 C10 H10B 117 no
N1 C10 H10A 103 no
H10B C10 H10C 110 no
H10A C10 H10C 111 no
H10A C10 H10B 111 no
C2 C11 H11B 110 no
C2 C11 H11A 110 no
C2 C11 N12 112.7(6) yes
H11A C11 H11B 106 no
N12 C11 H11B 109 no
N12 C11 H11A 108 no
C11 N12 H12 122 no
C11 N12 C13 118.7(6) yes
C13 N12 H12 120 no
N12 C13 C15 116.9(6) yes
N12 C13 O14 121.9(8) yes
O14 C13 C15 121.2(6) yes
C13 C15 C19 125.3(6) yes
C13 C15 C16 128.5(7) yes
C16 C15 C19 106.1(7) yes
C15 C16 H16 125 no
C15 C16 O17 110.1(6) yes
O17 C16 H16 125 no
C16 O17 C18 106.9(7) yes
O17 C18 H18 124 no
O17 C18 C19 110.2(7) yes
C19 C18 H18 126 no
C15 C19 C18 106.7(6) yes
C18 C19 H19 127 no
C15 C19 H19 127 no
C5 C1' C6' 120.8(6) yes
C5 C1' C2' 121.0(6) yes
C2' C1' C6' 118.1(6) yes
C1' C2' C3' 122.1(6) yes
C1' C2' Cl2' 120.5(6) yes
Cl2' C2' C3' 117.4(5) yes
C2' C3' H3' 120 no
C2' C3' C4' 118.4(6) yes
C4' C3' H3' 121 no
C3' C4' C5' 121.8(7) yes
C3' C4' Cl4' 119.9(6) yes
Cl4' C4' C5' 118.4(6) yes
C4' C5' H5' 121 no
C4' C5' C6' 120.1(7) yes
C6' C5' H5' 119 no
C1' C6' C5' 119.6(7) yes
C5' C6' H6' 121 no
C1' C6' H6' 119 no
C6" C1" S7" 121.2(8) yes
C2" C1" S7" 120.0(7) yes
C2" C1" C6" 118.8(8) yes
C1" C2" H2" 119 no
C1" C2" C3" 120 yes
C3" C2" H2" 121 no
C2" C3" H3" 118 no
C2" C3" C4" 121.0(10) yes
C4" C3" H3" 121 no
C3" C4" C5" 118.0(10) yes
C3" C4" C4"M 120.0(10) yes
C4"M C4" C5" 122.0(10) yes
C4" C4"M H4"C 107 no
C4" C4"M H4"B 107 no
C4" C4"M H4"A 138 no
H4"B C4"M H4"C 103 no
H4"A C4"M H4"C 98 no
H4"A C4"M H4"B 99 no
C4" C5" H5" 116 no
C4" C5" C6" 122.0(10) yes
C6" C5" H5" 122 no
C1" C6" C5" 120.0(10) yes
C5" C6" H6" 121 no
C1" C6" H6" 118 no
C1" S7" O10" 106.3(3) yes
C1" S7" O9" 105.5(4) yes
C1" S7" O8" 106.7(3) yes
O9" S7" O10" 112.3(3) yes
O8" S7" O10" 112.7(3) yes
O8" S7" O9" 112.7(4) yes

loop_
_geom_bond_atom_site_label_1
_geom_bond_atom_site_label_2
_geom_bond_distance
_geom_bond_publ_flag
N1 C2 1.470(10) yes
N1 C9A 1.370(10) yes
N1 C10 1.477(7) yes
C2 C3 1.509(9) yes
C2 C11 1.520(10) yes
C2 H2 1.09 no
C3 N4 1.460(6) yes
C3 H3A 1.08 no
C3 H3B 1.09 no
N4 C5 1.311(9) yes
N4 H4 1.08 no
C5 C5A 1.420(10) yes
C5 C1' 1.498(7) yes
C5A C6 1.430(10) yes
C5A C9A 1.444(7) yes
C6 C7 1.360(10) yes
C6 H6 1.09 no
C7 C8 1.420(7) yes
C7 H7 1.09 no
C8 O8 1.370(10) yes
C8 C9 1.370(10) yes
O8 C8M 1.440(7) yes
C8M H8MA 1.03 no
C8M H8MB .98 no
C8M H8MC 1.10 no
C9 C9A 1.420(10) yes
C9 H9 1.10 no
C10 H10A .99 no
C10 H10B .98 no
C10 H10C 1.09 no
C11 N12 1.440(10) yes
C11 H11A 1.12 no
C11 H11B 1.09 no
N12 C13 1.347(6) yes
N12 H12 1.10 no
C13 O14 1.220(9) yes
C13 C15 1.470(10) yes
C15 C16 1.360(10) yes
C15 C19 1.441(8) yes
C16 O17 1.360(10) yes
C16 H16 1.10 no
O17 C18 1.383(7) yes
C18 C19 1.340(10) yes
C18 H18 1.09 no
C19 H19 1.08 no
C1' C2' 1.400(10) yes
C1' C6' 1.395(9) yes
C2' Cl2' 1.710(7) yes
C2' C3' 1.379(8) yes
C3' C4' 1.360(10) yes
C3' H3' 1.12 no
C4' Cl4' 1.719(7) yes
C4' C5' 1.370(10) yes
C5' C6' 1.394(9) yes
C5' H5' 1.10 no
C6' H6' 1.10 no
C1" C2" 1.380(10) yes
C1" C6" 1.390(10) yes
C1" S7" 1.771(9) yes
C2" C3" 1.370(10) yes
C2" H2" 1.11 no
C3" C4" 1.390(10) yes
C3" H3" 1.13 no
C4" C4"M 1.510(10) yes
C4" C5" 1.37(2) yes
C4"M H4"A 1.22 no
C4"M H4"B 1.12 no
C4"M H4"C 1.13 no
C5" C6" 1.360(10) yes
C5" H5" 1.09 no
C6" H6" 1.12 no
S7" O8" 1.447(5) yes
S7" O9" 1.450(10) yes
S7" O10" 1.444(4) yes

loop_
_geom_torsion_atom_site_label_1
_geom_torsion_atom_site_label_2
_geom_torsion_atom_site_label_3
_geom_torsion_atom_site_label_4
_geom_torsion
_geom_torsion_publ_flag
C9A N1 C10 H10A -68.0(10) no
C2 N1 C10 H10A 99.0(10) no
C9A N1 C10 H10B 53.0(10) no
C2 N1 C10 H10B -138.0(10) no
C9A N1 C10 H10C 175.0(10) no
C2 N1 C10 H10C -16.0(10) no
C10 N1 C9A C5A -168.4(8) no
C2 N1 C9A C5A 26.0(10) yes
C10 N1 C9A C9 7.0(10) no
C2 N1 C9A C9 -159.1(8) no
C9A N1 C2 H2 132.0(10) no
C9A N1 C2 C11 -112.5(9) yes
C9A N1 C2 C3 16.0(10) yes
C10 N1 C2 H2 -34.0(10) no
C10 N1 C2 C11 80.7(8) no
C10 N1 C2 C3 -151.0(7) no
N1 C2 C11 N12 -158.1(6) yes
N1 C2 C11 H11A 81.0(10) no
N1 C2 C11 H11B -35.0(10) no
N1 C2 C3 N4 -74.3(8) yes
N1 C2 C3 H3A 164.0(10) no
N1 C2 C3 H3B 46.0(10) no
C3 C2 C11 N12 74.1(9) no
C3 C2 C11 H11A -46.0(10) no
C3 C2 C11 H11B -163.0(10) no
C11 C2 C3 H3B 173.0(10) no
C11 C2 C3 H3A -68.0(10) no
C11 C2 C3 N4 52.9(9) no
H2 C2 C3 H3B -71.0(10) no
H2 C2 C3 H3A 46.0(10) no
H2 C2 C3 N4 168.0(10) no
H2 C2 C11 H11B 81.0(10) no
H2 C2 C11 H11A -161.0(10) no
H2 C2 C11 N12 -40.0(10) no
C2 C3 N4 C5 69.4(9) yes
C2 C3 N4 H4 -106.0(10) no
H3A C3 N4 H4 15.0(10) no
H3A C3 N4 C5 -168.0(10) no
H3B C3 N4 H4 133.0(10) no
H3B C3 N4 C5 -49.0(10) no
C3 N4 C5 C5A -2.0(10) yes
C3 N4 C5 C1' 176.4(7) no
H4 N4 C5 C1' -6.0(10) no
H4 N4 C5 C5A 173.0(10) no
N4 C5 C1' C2' 117.4(9) no
N4 C5 C1' C6' -58.0(10) yes
N4 C5 C5A C6 152.0(8) no
N4 C5 C5A C9A -31.0(10) yes
C5A C5 C1' C2' -62.0(10) no
C5A C5 C1' C6' 119.9(9) no
C1' C5 C5A C9A 148.7(8) no
C1' C5 C5A C6 -26.0(10) no
C5 C5A C9A N1 -1.0(10) yes
C6 C5A C9A N1 174.4(8) no
C5 C5A C9A C9 -176.6(8) no
C5 C5A C6 C7 179.4(8) no
C5 C5A C6 H6 -1.0(10) no
C6 C5A C9A C9 .0(10) no
C9A C5A C6 H6 -177.0(10) no
C9A C5A C6 C7 3.0(10) no
C5A C6 C7 C8 -2.0(10) no
C5A C6 C7 H7 178.0(10) no
H6 C6 C7 H7 .0(10) no
H6 C6 C7 C8 178.0(10) no
C6 C7 C8 O8 179.9(8) no
C6 C7 C8 C9 2.0(10) no
H7 C7 C8 C9 180.0(10) no
H7 C7 C8 O8 -1.0(10) no
C7 C8 C9 C9A 1.0(10) no
C7 C8 C9 H9 179.0(10) no
C7 C8 O8 C8M -176.3(8) no
O8 C8 C9 C9A -177.5(8) no
O8 C8 C9 H9 1.0(10) no
C9 C8 O8 C8M 2.0(10) no
C8 O8 C8M H8MA -61.0(10) no
C8 O8 C8M H8MB 175.0(10) no
C8 O8 C8M H8MC 59.0(10) no
C8 C9 C9A C5A .0(10) no
C8 C9 C9A N1 -176.5(8) no
H9 C9 C9A C5A -178.0(10) no
H9 C9 C9A N1 5.0(10) no
C2 C11 N12 C13 83.3(9) yes
C2 C11 N12 H12 -97.0(10) no
H11A C11 N12 H12 23.0(10) no
H11A C11 N12 C13 -154.0(10) no
H11B C11 N12 H12 139.0(10) no
H11B C11 N12 C13 -39.0(10) no
C11 N12 C13 O14 -7.0(10) yes
C11 N12 C13 C15 170.4(7) yes
H12 N12 C13 C15 -7.0(10) no
H12 N12 C13 O14 173.0(10) no
N12 C13 C15 C16 .0(10) no
N12 C13 C15 C19 -177.8(8) yes
O14 C13 C15 C16 177.4(9) no
O14 C13 C15 C19 1.0(10) no
C13 C15 C19 H19 1.0(10) no
C13 C15 C19 C18 176.5(8) no
C13 C15 C16 O17 -176.9(8) no
C13 C15 C16 H16 5(2) no
C16 C15 C19 H19 -175.0(10) no
C16 C15 C19 C18 .0(10) no
C19 C15 C16 H16 -178.0(10) no
C19 C15 C16 O17 .0(10) no
C15 C16 O17 C18 1.0(10) no
H16 C16 O17 C18 179.0(10) no
C16 O17 C18 C19 .0(10) no
C16 O17 C18 H18 -177.0(10) no
O17 C18 C19 C15 1.0(10) no
O17 C18 C19 H19 176.0(10) no
H18 C18 C19 C15 178.0(10) no
H18 C18 C19 H19 -6(2) no
C5 C1' C6' H6' 1.0(10) no
C5 C1' C6' C5' 177.9(8) no
C5 C1' C2' Cl2' -1.0(10) no
C5 C1' C2' C3' -178.5(8) no
C2' C1' C6' H6' -175.0(10) no
C2' C1' C6' C5' 1.0(10) no
C6' C1' C2' C3' -1.0(10) no
C6' C1' C2' Cl2' 174.9(7) no
C1' C2' C3' C4' 1.0(10) no
C1' C2' C3' H3' 177.0(10) no
Cl2' C2' C3' C4' -175.2(7) no
Cl2' C2' C3' H3' .0(10) no
C2' C3' C4' Cl4' -179.8(7) no
C2' C3' C4' C5' .0(10) no
H3' C3' C4' C5' -175.0(10) no
H3' C3' C4' Cl4' 5.0(10) no
C3' C4' C5' C6' 0(2) no
C3' C4' C5' H5' 179.0(10) no
Cl4' C4' C5' C6' 179.3(8) no
Cl4' C4' C5' H5' -1.0(10) no
C4' C5' C6' C1' .0(10) no
C4' C5' C6' H6' 176.0(10) no
H5' C5' C6' C1' -178.0(10) no
H5' C5' C6' H6' -2.0(10) no
C6" C1" S7" O8" -148.6(9) no
C2" C1" S7" O8" 31.0(9) no
C6" C1" S7" O9" -28.0(10) no
C2" C1" S7" O9" 151.1(8) no
C6" C1" S7" O10" 90.9(9) no
C2" C1" S7" O10" -89.4(9) no
C2" C1" C6" H6" 172.0(10) no
S7" C1" C6" C5" 178.0(10) no
C2" C1" C6" C5" 0(2) no
C6" C1" C2" H2" -178.0(10) no
C6" C1" C2" C3" 3(2) no
S7" C1" C2" H2" 1.0(10) no
S7" C1" C2" C3" -176.9(9) no
S7" C1" C6" H6" -8(2) no
C1" C2" C3" C4" -1(2) no
C1" C2" C3" H3" 177.0(10) no
H2" C2" C3" H3" 0(2) no
H2" C2" C3" C4" 180.0(10) no
C2" C3" C4" C4"M 176.0(10) no
C2" C3" C4" C5" 0(2) no
H3" C3" C4" C5" -178.0(10) no
H3" C3" C4" C4"M -2(2) no
C3" C4" C5" C6" 2(2) no
C3" C4" C5" H5" 174.0(10) no
C3" C4" C4"M H4"A -149(2) no
C3" C4" C4"M H4"B 84(2) no
C3" C4" C4"M H4"C -25(2) no
C4"M C4" C5" C6" -174.0(10) no
C4"M C4" C5" H5" -1(2) no
C5" C4" C4"M H4"C 151.0(10) no
C5" C4" C4"M H4"B -98(2) no
C5" C4" C4"M H4"A 27(3) no
C4" C5" C6" C1" 0(2) no
C4" C5" C6" H6" -173.0(10) no
H5" C5" C6" C1" -172.0(10) no
H5" C5" C6" H6" 14(2) no
